data_7222337
loop_
_publ_author_name
'Jordan, N.A.'
'Battle, P.D.'
'Manuel, P.'
'Sloan, J.'
'Kilcoyne, S.'

_publ_section_title
;
 Structural chemistry and magnetic properties of 6H and 15R hexagonal
 perovskites Ba Irx Fe1-x O3-d
;
_journal_name_full 'Journal of Materials Chemistry'
_journal_page_first 2617
_journal_page_last 2625
_journal_volume 13
_journal_year 2003
_chemical_formula_sum 'Ba Fe0.425 Ir0.575 O3'
_chemical_name_systematic 'Ba (Ir0.575 Fe0.425 O3)'
_space_group_IT_number 194
_symmetry_space_group_name_Hall '-P 6c 2c'
_symmetry_space_group_name_H-M 'P 63/m m c'
_cell_angle_alpha 90
_cell_angle_beta 90
_cell_angle_gamma 120
_cell_formula_units_Z 6
_cell_length_a 5.74145
_cell_length_b 5.74145
_cell_length_c 14.2308
_cell_volume 406.259
_citation_journal_id_ASTM JMACEP
_cod_data_source_file Jordan_JMACEP_2003_1583.cif
_cod_data_source_block Ba1Fe0.425Ir0.575O3
_cod_original_cell_volume 406.2591
_cod_original_formula_sum 'Ba1 Fe0.425 Ir0.575 O3'
_cod_database_code 7222337

loop_
_symmetry_equiv_pos_as_xyz
x,y,z
x-y,x,z+1/2
-y,x-y,z
-x,-y,z+1/2
-x+y,-x,z
y,-x+y,z+1/2
-y,-x,-z+1/2
x-y,-y,-z
x,x-y,-z+1/2
y,x,-z
-x+y,y,-z+1/2
-x,-x+y,-z
-x,-y,-z
-x+y,-x,-z-1/2
y,-x+y,-z
x,y,-z-1/2
x-y,x,-z
-y,x-y,-z-1/2
y,x,z-1/2
-x+y,y,z
-x,-x+y,z-1/2
-y,-x,z
x-y,-y,z-1/2
x,x-y,z

loop_
_atom_site_label
_atom_site_type_symbol
_atom_site_fract_x
_atom_site_fract_y
_atom_site_fract_z
_atom_site_occupancy
_atom_site_U_iso_or_equiv
Ir1 Ir+4 0 0 0 0.157 0.0
Fe2 Fe+4 0.3333 0.6667 0.84572 0.216 0.0
Ba2 Ba+2 0.3333 0.6667 0.089 1 0.0
Fe1 Fe+4 0 0 0 0.843 0.0
Ba1 Ba+2 0 0 0.25 1 0.0
O1 O-2 0.5125 0.025 0.25 1 0.0
O2 O-2 0.8342 0.6684 0.08071 1 0.0
Ir2 Ir+4 0.3333 0.6667 0.84572 0.784 0.0
